data_2012975
loop_
_publ_author_name
'Mashuta, Mark S.'
'Cheruzel, Lionel'
'Buchanan, Robert M.'

_publ_section_title
;
 Tris[(1-methylimidazol-2-yl)methyl]amine--boric acid (1/1)
;
_journal_issue 10
_journal_name_full 'Acta Crystallographica Section C'
_journal_page_first o629
_journal_page_last o631
_journal_paper_doi 10.1107/S0108270102016542
_journal_volume 58
_journal_year 2002
_chemical_formula_moiety 'C15 H21 N7 , B (H O)3'
_chemical_formula_sum 'C15 H24 B N7 O3'
_chemical_formula_weight 361.22
_chemical_melting_point .458E-305
_chemical_name_common 'tmima boric acid'
_chemical_name_systematic
;
Tris[(1-methylimidazol-2-yl)methyl]amine boric acid
;
_space_group_IT_number 14
_symmetry_cell_setting monoclinic
_symmetry_space_group_name_Hall '-P 2ybc'
_symmetry_space_group_name_H-M 'P 1 21/c 1'
_atom_sites_solution_hydrogens mixed
_atom_sites_solution_primary direct
_atom_sites_solution_secondary difmap
_audit_creation_method SHELXL97
_cell_angle_alpha 90
_cell_angle_beta 110.72(2)
_cell_angle_gamma 90
_cell_formula_units_Z 4
_cell_length_a 16.2812(17)
_cell_length_b 10.0010(10)
_cell_length_c 12.2564(13)
_cell_measurement_reflns_used 6545
_cell_measurement_temperature 100(2)
_cell_measurement_theta_max 28.09
_cell_measurement_theta_min 2.43
_cell_volume 1866.6(4)
_computing_cell_refinement 'SAINT (Bruker, 2001)'
_computing_data_collection 'SMART (Bruker, 2001)'
_computing_data_reduction SAINT
_computing_molecular_graphics 'ORTEP-3 for Windows (Farrugia, 1997) and SHELXTL (Bruker, 2001)'
_computing_publication_material SHELXTL
_computing_structure_refinement 'SHELXL97 (Sheldrick, 1997)'
_computing_structure_solution 'SHELXS86 (Sheldrick, 1990)'
_diffrn_ambient_temperature 100(2)
_diffrn_measured_fraction_theta_full 0.939
_diffrn_measured_fraction_theta_max 0.939
_diffrn_measurement_device_type 'Bruker SMART APEX CCD area-detector'
_diffrn_measurement_method \w
_diffrn_radiation_monochromator graphite
_diffrn_radiation_source 'fine-focus sealed tube'
_diffrn_radiation_type MoK\a
_diffrn_radiation_wavelength 0.71073
_diffrn_reflns_av_R_equivalents 0.029
_diffrn_reflns_av_sigmaI/netI 0.044
_diffrn_reflns_limit_h_max 20
_diffrn_reflns_limit_h_min -21
_diffrn_reflns_limit_k_max 13
_diffrn_reflns_limit_k_min -13
_diffrn_reflns_limit_l_max 16
_diffrn_reflns_limit_l_min -15
_diffrn_reflns_number 16065
_diffrn_reflns_theta_full 28.29
_diffrn_reflns_theta_max 28.29
_diffrn_reflns_theta_min 2.44
_diffrn_standards_decay_% <0.1
_diffrn_standards_interval_count 0
_diffrn_standards_interval_time 0
_diffrn_standards_number 0
_exptl_absorpt_coefficient_mu 0.092
_exptl_absorpt_correction_T_max 0.99
_exptl_absorpt_correction_T_min 0.90
_exptl_absorpt_correction_type multi-scan
_exptl_absorpt_process_details '(SADABS; Sheldrick, 1996)'
_exptl_crystal_colour colorless
_exptl_crystal_density_diffrn 1.285
_exptl_crystal_density_meas 1.28
_exptl_crystal_density_method pycnometry
_exptl_crystal_description plate
_exptl_crystal_F_000 768
_exptl_crystal_size_max 0.24
_exptl_crystal_size_mid 0.21
_exptl_crystal_size_min 0.08
_refine_diff_density_max 0.31
_refine_diff_density_min -0.21
_refine_ls_extinction_method none
_refine_ls_goodness_of_fit_ref 1.03
_refine_ls_hydrogen_treatment mixed
_refine_ls_matrix_type full
_refine_ls_number_parameters 250
_refine_ls_number_reflns 4361
_refine_ls_number_restraints 0
_refine_ls_restrained_S_all 1.03
_refine_ls_R_factor_all 0.054
_refine_ls_R_factor_gt 0.042
_refine_ls_shift/su_max 0.028
_refine_ls_shift/su_mean 0.001
_refine_ls_structure_factor_coef Fsqd
_refine_ls_weighting_details 'calc w = 1/[\s^2^(Fo^2^)+(0.0440P)^2^+0.7596P] where P=(Fo^2^+2Fc^2^)/3'
_refine_ls_weighting_scheme calc
_refine_ls_wR_factor_gt 0.102
_refine_ls_wR_factor_ref 0.110
_reflns_number_gt 3542
_reflns_number_total 4361
_reflns_threshold_expression I>2\s(I)
_cod_data_source_file fr1390.cif
_cod_data_source_block I
_cod_depositor_comments
;
The following automatic conversions were performed:
'_symmetry_cell_setting' value 'Monoclinic' changed to 'monoclinic'
according to '/home/saulius/struct/CIF-dictionaries/cif_core.dic'
dictionary named 'cif_core.dic' version 2.4.1 from 2010-06-29.

Automatic conversion script
Id: cif_fix_enum 1527 2010-12-29 10:47:43Z saulius 

The following automatic conversions were performed:

'_symmetry_cell_setting' value 'Monoclinic' changed to 'monoclinic'
according to /home/saulius/struct/CIF-dictionaries/cif_core.dic
dictionary named 'cif_core.dic' version 2.4.1 from 2010-06-29.

Automatic conversion script
Id: cif_fix_values 1715 2011-07-08 13:25:40Z adriana 
;
_cod_original_cell_volume 1866.6(3)
_cod_original_sg_symbol_H-M 'P 21/c'
_cod_database_code 2012975
_cod_database_fobs_code 2012975

loop_
_symmetry_equiv_pos_as_xyz
'x, y, z'
'-x, y+1/2, -z+1/2'
'-x, -y, -z'
'x, -y-1/2, z-1/2'

loop_
_atom_site_label
_atom_site_fract_x
_atom_site_fract_y
_atom_site_fract_z
_atom_site_U_iso_or_equiv
_atom_site_adp_type
_atom_site_calc_flag
_atom_site_refinement_flags
_atom_site_occupancy
_atom_site_disorder_assembly
_atom_site_disorder_group
_atom_site_type_symbol
N1 0.25207(7) 0.49024(10) 0.18171(9) 0.0174(2) Uani d . 1 . . N
N2 0.45825(7) 0.60347(11) 0.32134(10) 0.0215(2) Uani d . 1 . . N
N3 0.37941(7) 0.57300(11) 0.43335(10) 0.0221(3) Uani d . 1 . . N
N4 0.11603(8) 0.68132(12) -0.03682(10) 0.0237(3) Uani d . 1 . . N
N5 0.17575(7) 0.78254(11) 0.13423(10) 0.0203(2) Uani d . 1 . . N
N6 0.18253(7) 0.17898(11) 0.23441(9) 0.0185(2) Uani d . 1 . . N
N7 0.10750(7) 0.35553(11) 0.25492(10) 0.0200(2) Uani d . 1 . . N
C1 0.33864(8) 0.43420(13) 0.25123(12) 0.0195(3) Uani d . 1 . . C
H1A 0.3694 0.4054 0.1985 0.023 Uiso calc R 1 . . H
H1B 0.3306 0.3547 0.2945 0.023 Uiso calc R 1 . . H
C2 0.39287(8) 0.53528(13) 0.33503(11) 0.0180(3) Uani d . 1 . . C
C3 0.48762(9) 0.68846(14) 0.41549(13) 0.0263(3) Uani d . 1 . . C
H3 0.5345 0.7504 0.4296 0.032 Uiso calc R 1 . . H
C4 0.43990(9) 0.67071(14) 0.48517(12) 0.0271(3) Uani d . 1 . . C
H4 0.4469 0.7166 0.5557 0.032 Uiso calc R 1 . . H
C5 0.31387(10) 0.52060(17) 0.47802(13) 0.0315(3) Uani d . 1 . . C
H5A 0.2685 0.5884 0.4693 0.047 Uiso calc R 1 . . H
H5B 0.3421 0.4979 0.5607 0.047 Uiso calc R 1 . . H
H5C 0.2869 0.4403 0.4341 0.047 Uiso calc R 1 . . H
C6 0.25984(9) 0.58995(13) 0.09688(11) 0.0199(3) Uani d . 1 . . C
H6A 0.2623 0.5435 0.0267 0.024 Uiso calc R 1 . . H
H6B 0.3150 0.6412 0.1319 0.024 Uiso calc R 1 . . H
C7 0.18362(8) 0.68345(13) 0.06253(11) 0.0188(3) Uani d . 1 . . C
C8 0.06228(9) 0.78394(14) -0.02761(13) 0.0260(3) Uani d . 1 . . C
H8 0.0078 0.8070 -0.0859 0.031 Uiso calc R 1 . . H
C9 0.09816(9) 0.84731(14) 0.07649(13) 0.0245(3) Uani d . 1 . . C
H9 0.0744 0.9214 0.1038 0.029 Uiso calc R 1 . . H
C10 0.23511(10) 0.81162(14) 0.25287(12) 0.0272(3) Uani d . 1 . . C
H10A 0.2165 0.7612 0.3087 0.041 Uiso calc R 1 . . H
H10B 0.2335 0.9076 0.2683 0.041 Uiso calc R 1 . . H
H10C 0.2950 0.7856 0.2611 0.041 Uiso calc R 1 . . H
C11 0.19142(8) 0.38282(13) 0.12017(11) 0.0188(3) Uani d . 1 . . C
H11A 0.2214 0.3224 0.0822 0.023 Uiso calc R 1 . . H
H11B 0.1400 0.4223 0.0585 0.023 Uiso calc R 1 . . H
C12 0.16115(8) 0.30447(13) 0.20224(11) 0.0170(3) Uani d . 1 . . C
C13 0.14029(8) 0.14923(14) 0.31105(11) 0.0212(3) Uani d . 1 . . C
H13 0.1434 0.0657 0.3492 0.025 Uiso calc R 1 . . H
C14 0.09369(9) 0.25665(14) 0.32418(12) 0.0233(3) Uani d . 1 . . C
H14 0.0586 0.2623 0.3717 0.028 Uiso calc R 1 . . H
C15 0.06665(10) 0.48741(14) 0.23549(14) 0.0283(3) Uani d . 1 . . C
H15A 0.1051 0.5510 0.2159 0.042 Uiso calc R 1 . . H
H15B 0.0574 0.5170 0.3065 0.042 Uiso calc R 1 . . H
H15C 0.0101 0.4828 0.1710 0.042 Uiso calc R 1 . . H
B1 0.40567(9) 0.06126(14) 0.34655(13) 0.0180(3) Uani d . 1 . . B
O1 0.34868(6) 0.10075(9) 0.24053(8) 0.0208(2) Uani d . 1 . . O
O2 0.37670(6) 0.03776(10) 0.43659(9) 0.0227(2) Uani d . 1 . . O
O3 0.49262(6) 0.04577(10) 0.36186(8) 0.0216(2) Uani d . 1 . . O
H1O 0.2957(13) 0.1165(19) 0.2418(17) 0.043(5) Uiso d . 1 . . H
H2O 0.4206(14) 0.016(2) 0.4986(19) 0.051(6) Uiso d . 1 . . H
H3O 0.5056(13) 0.067(2) 0.299(2) 0.054(6) Uiso d . 1 . . H

loop_
_atom_site_aniso_label
_atom_site_aniso_U_11
_atom_site_aniso_U_22
_atom_site_aniso_U_33
_atom_site_aniso_U_12
_atom_site_aniso_U_13
_atom_site_aniso_U_23
N1 0.0165(5) 0.0172(5) 0.0185(5) -0.0018(4) 0.0063(4) 0.0004(4)
N2 0.0195(5) 0.0225(6) 0.0224(6) -0.0017(4) 0.0071(5) -0.0015(4)
N3 0.0220(6) 0.0262(6) 0.0176(5) 0.0018(5) 0.0065(5) 0.0006(4)
N4 0.0231(6) 0.0255(6) 0.0212(6) -0.0025(5) 0.0063(5) 0.0021(5)
N5 0.0220(6) 0.0183(5) 0.0204(6) -0.0006(4) 0.0071(5) 0.0009(4)
N6 0.0160(5) 0.0195(5) 0.0190(5) 0.0002(4) 0.0050(4) 0.0000(4)
N7 0.0175(5) 0.0197(5) 0.0242(6) 0.0012(4) 0.0092(5) -0.0015(4)
C1 0.0179(6) 0.0176(6) 0.0233(7) 0.0011(5) 0.0078(5) -0.0009(5)
C2 0.0173(6) 0.0185(6) 0.0183(6) 0.0023(5) 0.0062(5) 0.0016(5)
C3 0.0236(7) 0.0228(7) 0.0277(7) -0.0029(5) 0.0031(6) -0.0040(5)
C4 0.0288(7) 0.0277(7) 0.0200(7) 0.0032(6) 0.0027(6) -0.0056(5)
C5 0.0319(8) 0.0427(9) 0.0248(7) 0.0020(7) 0.0161(6) 0.0048(6)
C6 0.0209(6) 0.0208(6) 0.0202(6) -0.0026(5) 0.0100(5) -0.0002(5)
C7 0.0221(6) 0.0183(6) 0.0180(6) -0.0043(5) 0.0096(5) 0.0013(5)
C8 0.0212(7) 0.0260(7) 0.0280(7) -0.0003(5) 0.0051(6) 0.0060(6)
C9 0.0237(7) 0.0203(7) 0.0302(7) 0.0032(5) 0.0103(6) 0.0043(5)
C10 0.0321(8) 0.0227(7) 0.0230(7) -0.0014(6) 0.0051(6) -0.0037(5)
C11 0.0185(6) 0.0194(6) 0.0182(6) -0.0022(5) 0.0063(5) -0.0020(5)
C12 0.0132(6) 0.0193(6) 0.0172(6) -0.0010(5) 0.0036(5) -0.0029(5)
C13 0.0198(6) 0.0233(7) 0.0201(6) -0.0012(5) 0.0066(5) 0.0029(5)
C14 0.0216(6) 0.0281(7) 0.0241(7) -0.0012(5) 0.0128(6) 0.0007(5)
C15 0.0264(7) 0.0211(7) 0.0401(8) 0.0056(6) 0.0152(7) -0.0018(6)
B1 0.0187(7) 0.0151(6) 0.0207(7) -0.0015(5) 0.0076(6) -0.0031(5)
O1 0.0184(5) 0.0241(5) 0.0213(5) 0.0034(4) 0.0086(4) 0.0010(4)
O2 0.0176(5) 0.0311(5) 0.0200(5) 0.0006(4) 0.0072(4) 0.0019(4)
O3 0.0168(4) 0.0291(5) 0.0196(5) 0.0011(4) 0.0072(4) 0.0015(4)

loop_
_atom_type_symbol
_atom_type_description
_atom_type_scat_dispersion_real
_atom_type_scat_dispersion_imag
_atom_type_scat_source
C C 0.0033 0.0016 'International Tables Vol C Tables 4.2.6.8 and 6.1.1.4'
H H 0.0000 0.0000 'International Tables Vol C Tables 4.2.6.8 and 6.1.1.4'
B B 0.0013 0.0007 'International Tables Vol C Tables 4.2.6.8 and 6.1.1.4'
N N 0.0061 0.0033 'International Tables Vol C Tables 4.2.6.8 and 6.1.1.4'
O O 0.0106 0.0060 'International Tables Vol C Tables 4.2.6.8 and 6.1.1.4'

loop_
_geom_angle_atom_site_label_1
_geom_angle_atom_site_label_2
_geom_angle_atom_site_label_3
_geom_angle
_geom_angle_publ_flag
C1 N1 C6 111.13(10) no
C1 N1 C11 110.42(10) no
C6 N1 C11 109.91(10) no
C2 N2 C3 105.56(11) no
C2 N3 C4 107.15(11) no
C2 N3 C5 127.23(12) no
C4 N3 C5 125.62(12) no
C7 N4 C8 104.97(12) no
C7 N5 C9 106.89(11) no
C7 N5 C10 127.38(11) no
C9 N5 C10 125.64(12) no
C12 N6 C13 105.39(11) no
C12 N7 C14 107.28(11) no
C12 N7 C15 126.60(12) no
C14 N7 C15 125.98(11) no
N1 C1 C2 110.66(10) no
N1 C1 H1A 109.5 no
C2 C1 H1A 109.5 no
N1 C1 H1B 109.5 no
C2 C1 H1B 109.5 no
H1A C1 H1B 108.1 no
N2 C2 N3 111.12(11) no
N2 C2 C1 124.73(12) no
N3 C2 C1 124.11(12) no
N2 C3 C4 109.96(12) no
C4 C3 H3 125.0 no
N2 C3 H3 125.0 no
N3 C4 C3 106.21(12) no
C3 C4 H4 126.9 no
N3 C4 H4 126.9 no
N3 C5 H5A 109.5 no
N3 C5 H5B 109.5 no
H5A C5 H5B 109.5 no
N3 C5 H5C 109.5 no
H5A C5 H5C 109.5 no
H5B C5 H5C 109.5 no
N1 C6 C7 110.61(10) no
N1 C6 H6A 109.5 no
C7 C6 H6A 109.5 no
N1 C6 H6B 109.5 no
C7 C6 H6B 109.5 no
H6A C6 H6B 108.1 no
N4 C7 N5 111.65(12) no
N4 C7 C6 126.07(12) no
N5 C7 C6 122.26(12) no
N4 C8 C9 110.47(12) no
C9 C8 H8 124.8 no
N4 C8 H8 124.8 no
N5 C9 C8 106.01(12) no
C8 C9 H9 127.0 no
N5 C9 H9 127.0 no
N5 C10 H10A 109.5 no
N5 C10 H10B 109.5 no
H10A C10 H10B 109.5 no
N5 C10 H10C 109.5 no
H10A C10 H10C 109.5 no
H10B C10 H10C 109.5 no
N1 C11 C12 111.08(10) no
N1 C11 H11A 109.4 no
C12 C11 H11A 109.4 no
N1 C11 H11B 109.4 no
C12 C11 H11B 109.4 no
H11A C11 H11B 108.0 no
N6 C12 N7 111.15(11) no
N6 C12 C11 125.76(11) no
N7 C12 C11 123.09(11) no
N6 C13 C14 110.14(12) no
C14 C13 H13 124.9 no
N6 C13 H13 124.9 no
N7 C14 C13 106.04(12) no
C13 C14 H14 127.0 no
N7 C14 H14 127.0 no
N7 C15 H15A 109.5 no
N7 C15 H15B 109.5 no
H15A C15 H15B 109.5 no
N7 C15 H15C 109.5 no
H15A C15 H15C 109.5 no
H15B C15 H15C 109.5 no
O1 B1 O2 120.52(12) no
O1 B1 O3 119.10(12) no
O2 B1 O3 120.38(12) no
B1 O1 H1O 112.1(13) no
B1 O2 H2O 109.8(14) no
B1 O3 H3O 113.7(13) no

loop_
_geom_bond_atom_site_label_1
_geom_bond_atom_site_label_2
_geom_bond_site_symmetry_2
_geom_bond_distance
_geom_bond_publ_flag
N1 C1 . 1.475(2) no
N1 C6 . 1.478(2) no
N1 C11 . 1.474(2) no
N2 C2 . 1.324(2) no
N2 C3 . 1.376(2) no
N3 C2 . 1.352(2) no
N3 C4 . 1.373(2) no
N3 C5 . 1.458(2) no
N4 C7 . 1.321(2) no
N4 C8 . 1.379(2) no
N5 C7 . 1.360(2) no
N5 C9 . 1.373(2) no
N5 C10 . 1.462(2) no
N6 C12 . 1.324(2) no
N6 C13 . 1.379(2) no
N7 C12 . 1.356(2) no
N7 C14 . 1.373(2) no
N7 C15 . 1.458(2) no
C1 C2 . 1.488(2) no
C1 H1A . 0.99 no
C1 H1B . 0.99 no
C3 C4 . 1.354(2) no
C3 H3 . 0.95 no
C4 H4 . 0.95 no
C5 H5A . 0.98 no
C5 H5B . 0.98 no
C5 H5C . 0.98 no
C6 C7 . 1.491(2) no
C6 H6A . 0.99 no
C6 H6B . 0.99 no
C8 C9 . 1.358(2) no
C8 H8 . 0.95 no
C9 H9 . 0.95 no
C10 H10A . 0.98 no
C10 H10B . 0.98 no
C10 H10C . 0.98 no
C11 C12 . 1.490(2) no
C11 H11A . 0.99 no
C11 H11B . 0.99 no
C13 C14 . 1.357(2) no
C13 H13 . 0.95 no
C14 H14 . 0.95 no
C15 H15A . 0.98 no
C15 H15B . 0.98 no
C15 H15C . 0.98 no
B1 O1 . 1.361(2) no
B1 O2 . 1.365(2) no
B1 O3 . 1.369(2) no
O1 H1O . 0.88(2) no
O2 H2O . 0.87(2) no
O3 H3O . 0.90(2) no

loop_
_geom_hbond_atom_site_label_D
_geom_hbond_atom_site_label_H
_geom_hbond_atom_site_label_A
_geom_hbond_site_symmetry_A
_geom_hbond_distance_DH
_geom_hbond_distance_HA
_geom_hbond_distance_DA
_geom_hbond_angle_DHA
O1 H1O N6 . 0.88(2) 1.92(2) 2.7914(14) 170.6(18)
O2 H2O O3 3_656 0.87(2) 1.90(2) 2.7582(14) 173(2)
O3 H3O N2 2_645 0.90(2) 1.81(2) 2.6991(15) 175(2)

loop_
_geom_torsion_atom_site_label_1
_geom_torsion_atom_site_label_2
_geom_torsion_atom_site_label_3
_geom_torsion_atom_site_label_4
_geom_torsion
_geom_torsion_publ_flag
C11 N1 C1 C2 -166.31(10) no
C6 N1 C1 C2 71.45(13) no
C3 N2 C2 N3 0.00(15) no
C3 N2 C2 C1 177.70(12) no
C4 N3 C2 N2 -0.10(15) no
C5 N3 C2 N2 -179.73(12) no
C4 N3 C2 C1 -177.81(12) no
C5 N3 C2 C1 2.6(2) no
N1 C1 C2 N2 -103.28(14) no
N1 C1 C2 N3 74.12(16) no
C2 N2 C3 C4 0.10(16) no
N2 C3 C4 N3 -0.16(16) no
C2 N3 C4 C3 0.16(15) no
C5 N3 C4 C3 179.79(13) no
C11 N1 C6 C7 80.37(13) no
C1 N1 C6 C7 -157.09(10) no
C8 N4 C7 N5 -0.24(14) no
C8 N4 C7 C6 178.78(12) no
C9 N5 C7 N4 -0.02(15) no
C10 N5 C7 N4 176.82(12) no
C9 N5 C7 C6 -179.09(11) no
C10 N5 C7 C6 -2.3(2) no
N1 C6 C7 N4 -103.72(14) no
N1 C6 C7 N5 75.22(15) no
C7 N4 C8 C9 0.43(15) no
N4 C8 C9 N5 -0.44(16) no
C7 N5 C9 C8 0.28(14) no
C10 N5 C9 C8 -176.63(12) no
C1 N1 C11 C12 74.16(13) no
C6 N1 C11 C12 -162.88(10) no
C13 N6 C12 N7 0.05(14) no
C13 N6 C12 C11 179.51(12) no
C14 N7 C12 N6 -0.26(15) no
C15 N7 C12 N6 -176.14(12) no
C14 N7 C12 C11 -179.73(12) no
C15 N7 C12 C11 4.4(2) no
N1 C11 C12 N6 -110.92(14) no
N1 C11 C12 N7 68.48(15) no
C12 N6 C13 C14 0.18(14) no
N6 C13 C14 N7 -0.34(15) no
C12 N7 C14 C13 0.36(15) no
C15 N7 C14 C13 176.27(13) no

loop_
_cod_related_entry_id
_cod_related_entry_database
_cod_related_entry_code
1 ChemSpider 21107387
